data_4347275
loop_
_publ_author_name
'Li, Li'
'Nishihara, Sadafumi'
'Inoue, Katsuya'
'Kurmoo, Mohamedally'

_publ_section_title
;
 Progressive Transformation between Two Magnetic Ground States for One
 Crystal Structure of a Chiral Molecular Magnet.
;
_journal_issue 6
_journal_name_full 'Inorganic chemistry'
_journal_page_first 3047
_journal_page_last 3057
_journal_paper_doi 10.1021/acs.inorgchem.5b02956
_journal_volume 55
_journal_year 2016
_chemical_formula_sum 'C5 H9 Cr0.33 Mn N4 O3'
_chemical_formula_weight 245.43
_space_group_IT_number 173
_space_group_name_Hall 'P 6c'
_space_group_name_H-M_alt 'P 63'
_symmetry_cell_setting hexagonal
_symmetry_space_group_name_H-M 'P 63'
_atom_sites_solution_hydrogens geom
_atom_sites_solution_primary direct
_atom_sites_solution_secondary difmap
_audit_creation_method SHELXL-97
_cell_angle_alpha 90.00
_cell_angle_beta 90.00
_cell_angle_gamma 120.00
_cell_formula_units_Z 6
_cell_length_a 13.6206(5)
_cell_length_b 13.6206(5)
_cell_length_c 8.1751(3)
_cell_measurement_reflns_used 6163
_cell_measurement_temperature 293(2)
_cell_measurement_theta_max 27.68
_cell_measurement_theta_min 3.03
_cell_volume 1313.46(8)
_computing_cell_refinement 'Bruker SAINT'
_computing_data_collection 'Bruker APEX2'
_computing_data_reduction 'Bruker SAINT'
_computing_structure_refinement 'SHELXL-97 (Sheldrick, 1997)'
_computing_structure_solution 'SHELXS-97 (Sheldrick, 1990)'
_diffrn_ambient_temperature 293(2)
_diffrn_measured_fraction_theta_full 0.961
_diffrn_measured_fraction_theta_max 0.961
_diffrn_measurement_device_type 'Bruker APEX-II CCD'
_diffrn_measurement_method '\f and \w scans'
_diffrn_radiation_monochromator graphite
_diffrn_radiation_source 'fine-focus sealed tube'
_diffrn_radiation_type MoK\a
_diffrn_radiation_wavelength 0.71073
_diffrn_reflns_av_R_equivalents 0.0237
_diffrn_reflns_av_sigmaI/netI 0.0284
_diffrn_reflns_limit_h_max 17
_diffrn_reflns_limit_h_min -15
_diffrn_reflns_limit_k_max 15
_diffrn_reflns_limit_k_min -17
_diffrn_reflns_limit_l_max 10
_diffrn_reflns_limit_l_min -10
_diffrn_reflns_number 8971
_diffrn_reflns_theta_full 27.88
_diffrn_reflns_theta_max 27.88
_diffrn_reflns_theta_min 3.03
_diffrn_standards_number 0
_exptl_absorpt_coefficient_mu 1.882
_exptl_absorpt_correction_T_max 0.8342
_exptl_absorpt_correction_T_min 0.6022
_exptl_absorpt_correction_type multi-scan
_exptl_crystal_colour orange
_exptl_crystal_density_diffrn 1.862
_exptl_crystal_density_method 'not measured'
_exptl_crystal_description prism
_exptl_crystal_F_000 744
_exptl_crystal_size_max 0.30
_exptl_crystal_size_mid 0.10
_exptl_crystal_size_min 0.10
_refine_diff_density_max 0.439
_refine_diff_density_min -0.550
_refine_diff_density_rms 0.104
_refine_ls_abs_structure_details 'Flack H D (1983), Acta Cryst. A39, 876-881'
_refine_ls_abs_structure_Flack 0.03(4)
_refine_ls_extinction_method none
_refine_ls_goodness_of_fit_ref 1.135
_refine_ls_hydrogen_treatment mixed
_refine_ls_matrix_type full
_refine_ls_number_parameters 121
_refine_ls_number_reflns 1902
_refine_ls_number_restraints 1
_refine_ls_restrained_S_all 1.135
_refine_ls_R_factor_all 0.0484
_refine_ls_R_factor_gt 0.0375
_refine_ls_shift/su_max 0.000
_refine_ls_shift/su_mean 0.000
_refine_ls_structure_factor_coef Fsqd
_refine_ls_weighting_details 'calc w=1/[\s^2^(Fo^2^)+(0.0432P)^2^+1.3359P] where P=(Fo^2^+2Fc^2^)/3'
_refine_ls_weighting_scheme calc
_refine_ls_wR_factor_gt 0.0853
_refine_ls_wR_factor_ref 0.0925
_reflns_number_gt 1688
_reflns_number_total 1902
_reflns_threshold_expression >2sigma(I)
_cod_data_source_file ic5b02956_si_004.cif
_cod_data_source_block L2_rehydrated_293K
_cod_depositor_comments
;
The following automatic conversions were performed:

data item '_symmetry_cell_setting' value 'Hexagonal' was changed to
'hexagonal' in accordance with the
/home/saulius/struct/COD-crude-data/automatic-downloads/DataCite-retrospective/ACS/depositions/lib/dictionaries/cif_core.dic
dictionary named 'cif_core.dic' version 2.4.2 last updated on
2011-04-26.

Automatic conversion script
Id: cif_fix_values 6909 2019-04-08 15:41:33Z antanas 
;
_cod_original_sg_symbol_H-M P6(3)
_cod_database_code 4347275

loop_
_symmetry_equiv_pos_as_xyz
'x, y, z'
'-x, -y, z+1/2'
'-y, x-y, z'
'-x+y, -x, z'
'x-y, x, z+1/2'
'y, -x+y, z+1/2'

loop_
_atom_site_label
_atom_site_type_symbol
_atom_site_fract_x
_atom_site_fract_y
_atom_site_fract_z
_atom_site_U_iso_or_equiv
_atom_site_adp_type
_atom_site_occupancy
_atom_site_symmetry_multiplicity
_atom_site_calc_flag
_atom_site_refinement_flags
Cr1 Cr 0.3333 0.6667 0.92457(13) 0.0181(2) Uani 1 3 d S
Mn1 Mn 0.29561(5) 0.33426(5) 0.54383(9) 0.02892(17) Uani 1 1 d .
O2 O 0.2282(3) 0.1804(3) 0.4051(5) 0.0434(8) Uani 1 1 d .
C5 C 0.5303(3) 0.3217(3) 0.5537(7) 0.0302(8) Uani 1 1 d .
C4 C 0.3543(3) 0.5561(3) 0.7755(5) 0.0288(9) Uani 1 1 d .
O1 O 0.2443(3) 0.0587(3) 0.2465(4) 0.0406(8) Uani 1 1 d .
C1 C 0.2670(4) 0.1588(4) 0.2802(5) 0.0300(9) Uani 1 1 d .
N1 N 0.3448(4) 0.2101(4) 0.0042(4) 0.0437(10) Uani 1 1 d .
H1A H 0.4089 0.2578 -0.0495 0.052 Uiso 1 1 calc R
H1B H 0.2852 0.2013 -0.0549 0.052 Uiso 1 1 calc R
C2 C 0.3440(4) 0.2550(4) 0.1672(5) 0.0302(9) Uani 1 1 d .
H1 H 0.4210 0.2868 0.2108 0.036 Uiso 1 1 calc R
N2 N 0.3631(3) 0.4251(3) 0.3070(5) 0.0359(9) Uani 1 1 d .
H2A H 0.3465 0.4811 0.2995 0.043 Uiso 1 1 calc R
H2B H 0.4391 0.4574 0.3076 0.043 Uiso 1 1 calc R
C3 C 0.3185(5) 0.3523(4) 0.1610(7) 0.0413(11) Uani 1 1 d .
H2 H 0.3525 0.3975 0.0637 0.050 Uiso 1 1 calc R
H3 H 0.2372 0.3216 0.1546 0.050 Uiso 1 1 calc R
N4 N 0.4499(3) 0.3193(3) 0.6035(5) 0.0421(10) Uani 1 1 d .
N3 N 0.3660(3) 0.4954(3) 0.6916(6) 0.0448(11) Uani 1 1 d .
O3 O 0.3333 0.6667 0.3967(10) 0.091(3) Uani 1 3 d S
O5 O 0.0000 0.0000 0.068(6) 0.299(12) Uani 1 3 d S
O4 O 0.0000 0.0000 0.3661(7) 0.0357(13) Uani 1 3 d S

loop_
_atom_site_aniso_label
_atom_site_aniso_U_11
_atom_site_aniso_U_22
_atom_site_aniso_U_33
_atom_site_aniso_U_23
_atom_site_aniso_U_13
_atom_site_aniso_U_12
Cr1 0.0119(3) 0.0119(3) 0.0305(5) 0.000 0.000 0.00594(13)
Mn1 0.0287(3) 0.0319(3) 0.0276(3) -0.0043(3) 0.0038(3) 0.0162(3)
O2 0.0442(17) 0.0333(16) 0.0406(18) -0.0090(14) 0.0137(16) 0.0104(14)
C5 0.0261(19) 0.0196(17) 0.043(2) 0.000(2) 0.006(2) 0.0102(15)
C4 0.0185(18) 0.0208(19) 0.046(3) -0.0062(18) -0.0039(18) 0.0089(16)
O1 0.0433(19) 0.0296(16) 0.0414(19) -0.0082(14) 0.0089(15) 0.0127(14)
C1 0.029(2) 0.033(2) 0.028(2) -0.0090(17) -0.0012(18) 0.0147(18)
N1 0.069(3) 0.050(2) 0.026(2) -0.0005(16) 0.0047(18) 0.041(2)
C2 0.036(2) 0.037(2) 0.025(2) -0.0057(19) -0.0002(19) 0.024(2)
N2 0.043(2) 0.035(2) 0.037(2) 0.0021(16) 0.0077(17) 0.0238(17)
C3 0.057(3) 0.046(3) 0.037(3) 0.001(2) -0.001(2) 0.038(2)
N4 0.033(2) 0.032(2) 0.059(3) -0.0016(18) 0.0057(18) 0.0147(17)
N3 0.034(2) 0.035(2) 0.068(3) -0.019(2) -0.0041(19) 0.0191(18)
O3 0.111(4) 0.111(4) 0.049(5) 0.000 0.000 0.056(2)
O5 0.253(14) 0.253(14) 0.39(3) 0.000 0.000 0.127(7)
O4 0.0205(14) 0.0205(14) 0.066(4) 0.000 0.000 0.0103(7)

loop_
_atom_type_symbol
_atom_type_description
_atom_type_scat_dispersion_real
_atom_type_scat_dispersion_imag
_atom_type_scat_source
C C 0.0033 0.0016 'International Tables Vol C Tables 4.2.6.8 and 6.1.1.4'
H H 0.0000 0.0000 'International Tables Vol C Tables 4.2.6.8 and 6.1.1.4'
N N 0.0061 0.0033 'International Tables Vol C Tables 4.2.6.8 and 6.1.1.4'
O O 0.0106 0.0060 'International Tables Vol C Tables 4.2.6.8 and 6.1.1.4'
Mn Mn 0.3368 0.7283 'International Tables Vol C Tables 4.2.6.8 and 6.1.1.4'
Cr Cr 0.3209 0.6236 'International Tables Vol C Tables 4.2.6.8 and 6.1.1.4'

loop_
_geom_angle_atom_site_label_1
_geom_angle_atom_site_label_2
_geom_angle_atom_site_label_3
_geom_angle
_geom_angle_site_symmetry_1
_geom_angle_site_symmetry_3
C4 Cr1 C4 88.73(18) 4_565 3_665
C4 Cr1 C4 88.73(18) 4_565 .
C4 Cr1 C4 88.73(18) 3_665 .
C4 Cr1 C5 89.83(17) 4_565 6_565
C4 Cr1 C5 84.90(17) 3_665 6_565
C4 Cr1 C5 173.5(2) . 6_565
C4 Cr1 C5 84.90(17) 4_565 5
C4 Cr1 C5 173.5(2) 3_665 5
C4 Cr1 C5 89.83(17) . 5
C5 Cr1 C5 96.4(2) 6_565 5
C4 Cr1 C5 173.5(2) 4_565 2_665
C4 Cr1 C5 89.83(17) 3_665 2_665
C4 Cr1 C5 84.89(17) . 2_665
C5 Cr1 C5 96.4(2) 6_565 2_665
C5 Cr1 C5 96.4(2) 5 2_665
O2 Mn1 O1 90.85(13) . 5
O2 Mn1 N2 86.51(14) . .
O1 Mn1 N2 163.15(14) 5 .
O2 Mn1 N3 179.59(17) . .
O1 Mn1 N3 88.75(15) 5 .
N2 Mn1 N3 93.90(16) . .
O2 Mn1 N4 89.39(15) . .
O1 Mn1 N4 101.29(14) 5 .
N2 Mn1 N4 95.33(15) . .
N3 Mn1 N4 90.59(15) . .
O2 Mn1 N1 91.77(15) . 5
O1 Mn1 N1 74.31(14) 5 5
N2 Mn1 N1 89.12(14) . 5
N3 Mn1 N1 88.23(16) . 5
N4 Mn1 N1 175.46(15) . 5
C1 O2 Mn1 129.6(3) . .
N4 C5 Cr1 169.7(5) . 2_664
N3 C4 Cr1 179.3(4) . .
C1 O1 Mn1 117.0(3) . 6_554
O2 C1 O1 121.7(4) . .
O2 C1 C2 119.0(4) . .
O1 C1 C2 119.2(3) . .
C2 N1 Mn1 106.7(3) . 6_554
C2 N1 H1A 110.4 . .
Mn1 N1 H1A 110.4 6_554 .
C2 N1 H1B 110.4 . .
Mn1 N1 H1B 110.4 6_554 .
H1A N1 H1B 108.6 . .
N1 C2 C1 109.8(3) . .
N1 C2 C3 112.6(4) . .
C1 C2 C3 114.2(4) . .
N1 C2 H1 106.6 . .
C1 C2 H1 106.6 . .
C3 C2 H1 106.6 . .
C3 N2 Mn1 114.3(3) . .
C3 N2 H2A 108.7 . .
Mn1 N2 H2A 108.7 . .
C3 N2 H2B 108.7 . .
Mn1 N2 H2B 108.7 . .
H2A N2 H2B 107.6 . .
N2 C3 C2 111.1(4) . .
N2 C3 H2 109.4 . .
C2 C3 H2 109.4 . .
N2 C3 H3 109.4 . .
C2 C3 H3 109.4 . .
H2 C3 H3 108.0 . .
C5 N4 Mn1 146.4(4) . .
C4 N3 Mn1 151.4(4) . .

loop_
_geom_bond_atom_site_label_1
_geom_bond_atom_site_label_2
_geom_bond_distance
_geom_bond_site_symmetry_2
Cr1 C4 2.066(4) 4_565
Cr1 C4 2.066(4) 3_665
Cr1 C4 2.066(4) .
Cr1 C5 2.073(4) 6_565
Cr1 C5 2.073(4) 5
Cr1 C5 2.073(4) 2_665
Mn1 O2 2.144(3) .
Mn1 O1 2.157(3) 5
Mn1 N2 2.233(4) .
Mn1 N3 2.257(4) .
Mn1 N4 2.264(4) .
Mn1 N1 2.290(4) 5
O2 C1 1.251(5) .
C5 N4 1.153(6) .
C5 Cr1 2.073(4) 2_664
C4 N3 1.144(6) .
O1 C1 1.269(5) .
O1 Mn1 2.157(3) 6_554
C1 C2 1.515(6) .
N1 C2 1.468(6) .
N1 Mn1 2.290(4) 6_554
N1 H1A 0.9000 .
N1 H1B 0.9000 .
C2 C3 1.530(6) .
C2 H1 0.9800 .
N2 C3 1.474(6) .
N2 H2A 0.9000 .
N2 H2B 0.9000 .
C3 H2 0.9700 .
C3 H3 0.9700 .
O5 O4 1.65(5) 2_554
O4 O5 1.65(5) 2

loop_
_geom_torsion_atom_site_label_1
_geom_torsion_atom_site_label_2
_geom_torsion_atom_site_label_3
_geom_torsion_atom_site_label_4
_geom_torsion
_geom_torsion_site_symmetry_1
O1 Mn1 O2 C1 -163.5(4) 5
N2 Mn1 O2 C1 33.2(4) .
N3 Mn1 O2 C1 -149(21) .
N4 Mn1 O2 C1 -62.2(4) .
N1 Mn1 O2 C1 122.2(4) 5
C4 Cr1 C4 N3 54(31) 4_565
C4 Cr1 C4 N3 -35(31) 3_665
C5 Cr1 C4 N3 -23(32) 6_565
C5 Cr1 C4 N3 139(32) 5
C5 Cr1 C4 N3 -125(32) 2_665
Mn1 O2 C1 O1 153.3(3) .
Mn1 O2 C1 C2 -26.2(6) .
Mn1 O1 C1 O2 -172.6(3) 6_554
Mn1 O1 C1 C2 6.9(5) 6_554
Mn1 N1 C2 C1 -36.0(4) 6_554
Mn1 N1 C2 C3 -164.5(3) 6_554
O2 C1 C2 N1 -158.7(4) .
O1 C1 C2 N1 21.9(5) .
O2 C1 C2 C3 -31.2(6) .
O1 C1 C2 C3 149.4(4) .
O2 Mn1 N2 C3 11.4(3) .
O1 Mn1 N2 C3 -70.0(6) 5
N3 Mn1 N2 C3 -168.6(3) .
N4 Mn1 N2 C3 100.5(3) .
N1 Mn1 N2 C3 -80.4(3) 5
Mn1 N2 C3 C2 -58.2(5) .
N1 C2 C3 N2 -156.5(4) .
C1 C2 C3 N2 77.4(5) .
Cr1 C5 N4 Mn1 4(2) 2_664
O2 Mn1 N4 C5 67.3(6) .
O1 Mn1 N4 C5 158.0(6) 5
N2 Mn1 N4 C5 -19.2(6) .
N3 Mn1 N4 C5 -113.1(6) .
N1 Mn1 N4 C5 172.1(18) 5
Cr1 C4 N3 Mn1 -98(31) .
O2 Mn1 N3 C4 -60(21) .
O1 Mn1 N3 C4 -44.9(9) 5
N2 Mn1 N3 C4 118.5(9) .
N4 Mn1 N3 C4 -146.1(9) .
N1 Mn1 N3 C4 29.5(9) 5
